data_2221456
loop_
_publ_author_name
'Xu, Liang-zhong'
'Su, Qun-qun'
'Huang, Jin'
'Sun, Shan-qi'

_publ_section_title
;
 4-Benzyloxy-3-(2,4-dichlorophenyl)-1-oxaspiro[4.5]dec-3-en-2-one
;
_journal_coeditor_code NG2556
_journal_issue 4
_journal_name_full 'Acta Crystallographica Section E'
_journal_page_first o845
_journal_paper_doi 10.1107/S1600536809008356
_journal_volume 65
_journal_year 2009
_chemical_formula_iupac 'C22 H20 Cl2 O3'
_chemical_formula_moiety 'C22 H20 Cl2 O3'
_chemical_formula_sum 'C22 H20 Cl2 O3'
_chemical_formula_weight 403.28
_chemical_name_systematic
;
4-Benzyloxy-3-(2,4-dichlorophenyl)-1-oxaspiro[4.5]dec-3-en-2-one
;
_space_group_IT_number 2
_symmetry_cell_setting triclinic
_symmetry_space_group_name_Hall '-P 1'
_symmetry_space_group_name_H-M 'P -1'
_atom_sites_solution_hydrogens geom
_atom_sites_solution_primary direct
_atom_sites_solution_secondary difmap
_audit_creation_method SHELXL-97
_cell_angle_alpha 63.30(2)
_cell_angle_beta 87.67(3)
_cell_angle_gamma 73.320(10)
_cell_formula_units_Z 2
_cell_length_a 7.2624(15)
_cell_length_b 12.117(2)
_cell_length_c 12.679(3)
_cell_measurement_reflns_used 2983
_cell_measurement_temperature 113(2)
_cell_measurement_theta_max 27.900
_cell_measurement_theta_min 1.973
_cell_volume 949.7(4)
_computing_cell_refinement 'CrystalClear (Rigaku, 2005)'
_computing_data_collection 'CrystalClear (Rigaku, 2005)'
_computing_data_reduction 'CrystalClear (Rigaku, 2005)'
_computing_molecular_graphics 'SHELXTL (Sheldrick, 2008)'
_computing_publication_material 'SHELXTL (Sheldrick, 2008)'
_computing_structure_refinement 'SHELXL97 (Sheldrick, 2008)'
_computing_structure_solution 'SHELXS97 (Sheldrick, 2008)'
_diffrn_ambient_temperature 113(2)
_diffrn_measured_fraction_theta_full 0.990
_diffrn_measured_fraction_theta_max 0.990
_diffrn_measurement_device_type 'Rigaku Saturn'
_diffrn_measurement_method \w
_diffrn_radiation_monochromator confocal
_diffrn_radiation_source 'rotating anode'
_diffrn_radiation_type MoK\a
_diffrn_radiation_wavelength 0.71073
_diffrn_reflns_av_R_equivalents 0.0391
_diffrn_reflns_av_sigmaI/netI 0.0613
_diffrn_reflns_limit_h_max 8
_diffrn_reflns_limit_h_min -8
_diffrn_reflns_limit_k_max 10
_diffrn_reflns_limit_k_min -14
_diffrn_reflns_limit_l_max 14
_diffrn_reflns_limit_l_min -15
_diffrn_reflns_number 7095
_diffrn_reflns_theta_full 25.02
_diffrn_reflns_theta_max 25.02
_diffrn_reflns_theta_min 1.97
_diffrn_standards_decay_% 0
_diffrn_standards_interval_count 0
_diffrn_standards_interval_time 0
_diffrn_standards_number 0
_exptl_absorpt_coefficient_mu 0.362
_exptl_absorpt_correction_T_max 0.9647
_exptl_absorpt_correction_T_min 0.9377
_exptl_absorpt_correction_type multi-scan
_exptl_absorpt_process_details '(CrystalClear; Rigaku, 2005)'
_exptl_crystal_colour colorless
_exptl_crystal_density_diffrn 1.410
_exptl_crystal_density_method 'not measured'
_exptl_crystal_description Block
_exptl_crystal_F_000 420
_exptl_crystal_size_max 0.18
_exptl_crystal_size_mid 0.16
_exptl_crystal_size_min 0.10
_refine_diff_density_max 0.258
_refine_diff_density_min -0.219
_refine_ls_extinction_method none
_refine_ls_goodness_of_fit_ref 1.034
_refine_ls_hydrogen_treatment constr
_refine_ls_matrix_type full
_refine_ls_number_parameters 244
_refine_ls_number_reflns 3328
_refine_ls_number_restraints 0
_refine_ls_restrained_S_all 1.034
_refine_ls_R_factor_all 0.0431
_refine_ls_R_factor_gt 0.0313
_refine_ls_shift/su_max 0.001
_refine_ls_shift/su_mean 0.000
_refine_ls_structure_factor_coef Fsqd
_refine_ls_weighting_details 'calc w=1/[\s^2^(Fo^2^)+(0.03P)^2^] where P=(Fo^2^+2Fc^2^)/3'
_refine_ls_weighting_scheme calc
_refine_ls_wR_factor_gt 0.0747
_refine_ls_wR_factor_ref 0.0775
_reflns_number_gt 2376
_reflns_number_total 3328
_reflns_threshold_expression I>2\s(I)
_cod_data_source_file ng2556.cif
_cod_data_source_block I
_cod_depositor_comments
;
The following automatic conversions were performed:
'_exptl_absorpt_correction_type' value 'Multi-scan' changed to
'multi-scan' according to
'/home/saulius/struct/CIF-dictionaries/cif_core.dic' dictionary named
'cif_core.dic' version 2.4.1 from 2010-06-29.

Automatic conversion script
Id: cif_fix_enum 1527 2010-12-29 10:47:43Z saulius 

The following automatic conversions were performed:

'_exptl_absorpt_correction_type' value 'Multi-scan' changed to
'multi-scan' according to
/home/saulius/struct/CIF-dictionaries/cif_core.dic dictionary named
'cif_core.dic' version 2.4.1 from 2010-06-29.

Automatic conversion script
Id: cif_fix_values 1715 2011-07-08 13:25:40Z adriana 
;
_cod_original_cell_volume 949.8(3)
_cod_original_sg_symbol_Hall '-p 1'
_cod_database_code 2221456
_cod_database_fobs_code 2221456

loop_
_symmetry_equiv_pos_as_xyz
'x, y, z'
'-x, -y, -z'

loop_
_atom_site_type_symbol
_atom_site_label
_atom_site_fract_x
_atom_site_fract_y
_atom_site_fract_z
_atom_site_U_iso_or_equiv
_atom_site_adp_type
_atom_site_calc_flag
_atom_site_refinement_flags
_atom_site_occupancy
_atom_site_disorder_assembly
_atom_site_disorder_group
Cl Cl1 0.74501(6) 0.33929(4) 1.10256(4) 0.02229(14) Uani d . 1 . .
Cl Cl2 1.16128(7) -0.12117(5) 1.44683(4) 0.02817(15) Uani d . 1 . .
O O1 0.65050(16) 0.34607(11) 0.77085(11) 0.0161(3) Uani d . 1 . .
O O2 0.93505(17) 0.29879(11) 0.86875(11) 0.0195(3) Uani d . 1 . .
O O3 0.37612(16) 0.16179(11) 0.97360(11) 0.0159(3) Uani d . 1 . .
C C1 0.4713(2) 0.31322(16) 0.79970(16) 0.0139(4) Uani d . 1 . .
C C2 0.3139(3) 0.43289(16) 0.79041(17) 0.0181(4) Uani d . 1 . .
H H2A 0.1982 0.4093 0.8194 0.022 Uiso calc R 1 . .
H H2B 0.3566 0.4644 0.8402 0.022 Uiso calc R 1 . .
C C3 0.2661(3) 0.54029(17) 0.66320(18) 0.0236(5) Uani d . 1 . .
H H3A 0.3781 0.5699 0.6365 0.028 Uiso calc R 1 . .
H H3B 0.1616 0.6130 0.6600 0.028 Uiso calc R 1 . .
C C4 0.2071(3) 0.49221(18) 0.58136(19) 0.0313(5) Uani d . 1 . .
H H4A 0.0885 0.4698 0.6038 0.038 Uiso calc R 1 . .
H H4B 0.1827 0.5608 0.5003 0.038 Uiso calc R 1 . .
C C5 0.3647(3) 0.37423(18) 0.58838(17) 0.0295(5) Uani d . 1 . .
H H5A 0.4781 0.3995 0.5568 0.035 Uiso calc R 1 . .
H H5B 0.3201 0.3423 0.5396 0.035 Uiso calc R 1 . .
C C6 0.4199(3) 0.26580(16) 0.71537(16) 0.0199(4) Uani d . 1 . .
H H6A 0.3128 0.2307 0.7424 0.024 Uiso calc R 1 . .
H H6B 0.5296 0.1967 0.7168 0.024 Uiso calc R 1 . .
C C7 0.5194(2) 0.21147(15) 0.92748(16) 0.0131(4) Uani d . 1 . .
C C8 0.6971(2) 0.19522(15) 0.96996(16) 0.0135(4) Uani d . 1 . .
C C9 0.7788(3) 0.28199(16) 0.87102(17) 0.0156(4) Uani d . 1 . .
C C10 0.8070(2) 0.11567(16) 1.08853(16) 0.0129(4) Uani d . 1 . .
C C11 0.8439(2) 0.17346(16) 1.15576(16) 0.0149(4) Uani d . 1 . .
C C12 0.9524(2) 0.10299(16) 1.26515(16) 0.0172(4) Uani d . 1 . .
H H12 0.9773 0.1439 1.3075 0.021 Uiso calc R 1 . .
C C13 1.0228(2) -0.02970(17) 1.30966(16) 0.0174(4) Uani d . 1 . .
C C14 0.9885(2) -0.09177(16) 1.24730(17) 0.0176(4) Uani d . 1 . .
H H14 1.0361 -0.1814 1.2790 0.021 Uiso calc R 1 . .
C C15 0.8826(2) -0.01880(16) 1.13717(16) 0.0160(4) Uani d . 1 . .
H H15 0.8612 -0.0603 1.0945 0.019 Uiso calc R 1 . .
C C16 0.3825(3) 0.08932(16) 1.10127(16) 0.0162(4) Uani d . 1 . .
H H16A 0.5050 0.0213 1.1312 0.019 Uiso calc R 1 . .
H H16B 0.2807 0.0483 1.1194 0.019 Uiso calc R 1 . .
C C17 0.3590(2) 0.17132(17) 1.16439(17) 0.0168(4) Uani d . 1 . .
C C18 0.2414(3) 0.29913(17) 1.11236(18) 0.0202(4) Uani d . 1 . .
H H18 0.1803 0.3361 1.0361 0.024 Uiso calc R 1 . .
C C19 0.2147(3) 0.37185(19) 1.17361(19) 0.0278(5) Uani d . 1 . .
H H19 0.1380 0.4579 1.1378 0.033 Uiso calc R 1 . .
C C20 0.3018(3) 0.3168(2) 1.2875(2) 0.0347(6) Uani d . 1 . .
H H20 0.2826 0.3653 1.3289 0.042 Uiso calc R 1 . .
C C21 0.4176(3) 0.1892(2) 1.3404(2) 0.0344(6) Uani d . 1 . .
H H21 0.4759 0.1520 1.4175 0.041 Uiso calc R 1 . .
C C22 0.4468(3) 0.11721(19) 1.27877(18) 0.0248(5) Uani d . 1 . .
H H22 0.5260 0.0318 1.3143 0.030 Uiso calc R 1 . .

loop_
_atom_site_aniso_label
_atom_site_aniso_U_11
_atom_site_aniso_U_22
_atom_site_aniso_U_33
_atom_site_aniso_U_12
_atom_site_aniso_U_13
_atom_site_aniso_U_23
Cl1 0.0253(3) 0.0150(2) 0.0274(3) -0.00301(19) -0.0009(2) -0.0119(2)
Cl2 0.0312(3) 0.0302(3) 0.0146(3) -0.0031(2) -0.0051(2) -0.0062(2)
O1 0.0157(7) 0.0161(6) 0.0147(7) -0.0071(5) 0.0021(5) -0.0042(6)
O2 0.0140(7) 0.0208(7) 0.0240(8) -0.0086(6) 0.0042(6) -0.0087(6)
O3 0.0160(7) 0.0181(6) 0.0130(8) -0.0081(5) 0.0023(6) -0.0049(6)
C1 0.0143(9) 0.0136(9) 0.0138(10) -0.0076(7) 0.0019(8) -0.0042(8)
C2 0.0171(10) 0.0167(9) 0.0189(11) -0.0040(8) 0.0009(8) -0.0075(8)
C3 0.0210(11) 0.0182(10) 0.0227(12) -0.0021(8) -0.0022(9) -0.0039(9)
C4 0.0354(13) 0.0295(12) 0.0186(12) -0.0115(10) -0.0100(10) -0.0001(10)
C5 0.0476(14) 0.0311(11) 0.0138(12) -0.0214(10) -0.0007(10) -0.0077(9)
C6 0.0280(11) 0.0184(10) 0.0169(11) -0.0105(8) 0.0028(9) -0.0090(9)
C7 0.0147(9) 0.0117(9) 0.0163(11) -0.0054(7) 0.0050(8) -0.0087(8)
C8 0.0141(9) 0.0114(9) 0.0160(11) -0.0030(7) 0.0024(8) -0.0078(8)
C9 0.0159(10) 0.0128(9) 0.0179(11) -0.0018(8) 0.0011(8) -0.0082(8)
C10 0.0080(9) 0.0159(9) 0.0154(11) -0.0037(7) 0.0028(7) -0.0076(8)
C11 0.0127(9) 0.0136(9) 0.0177(11) -0.0039(7) 0.0027(8) -0.0068(8)
C12 0.0178(10) 0.0214(10) 0.0162(11) -0.0090(8) 0.0040(8) -0.0102(9)
C13 0.0136(9) 0.0225(10) 0.0126(11) -0.0043(8) 0.0012(8) -0.0058(8)
C14 0.0183(10) 0.0147(9) 0.0168(11) -0.0041(8) 0.0034(8) -0.0053(8)
C15 0.0144(10) 0.0182(9) 0.0187(11) -0.0074(8) 0.0047(8) -0.0101(8)
C16 0.0166(10) 0.0157(9) 0.0140(11) -0.0091(8) 0.0046(8) -0.0025(8)
C17 0.0132(9) 0.0230(10) 0.0162(11) -0.0114(8) 0.0073(8) -0.0075(8)
C18 0.0197(10) 0.0246(10) 0.0174(11) -0.0094(8) 0.0071(8) -0.0093(9)
C19 0.0269(11) 0.0285(11) 0.0358(14) -0.0124(9) 0.0150(10) -0.0199(10)
C20 0.0326(13) 0.0555(15) 0.0384(15) -0.0225(11) 0.0141(11) -0.0358(13)
C21 0.0277(12) 0.0596(15) 0.0243(13) -0.0180(11) 0.0051(10) -0.0236(12)
C22 0.0195(11) 0.0326(11) 0.0194(12) -0.0082(9) 0.0024(9) -0.0091(10)

loop_
_atom_type_symbol
_atom_type_description
_atom_type_scat_dispersion_real
_atom_type_scat_dispersion_imag
_atom_type_scat_source
C C 0.0033 0.0016 'International Tables Vol C Tables 4.2.6.8 and 6.1.1.4'
H H 0.0000 0.0000 'International Tables Vol C Tables 4.2.6.8 and 6.1.1.4'
O O 0.0106 0.0060 'International Tables Vol C Tables 4.2.6.8 and 6.1.1.4'
Cl Cl 0.1484 0.1585 'International Tables Vol C Tables 4.2.6.8 and 6.1.1.4'

loop_
_geom_angle_atom_site_label_1
_geom_angle_atom_site_label_2
_geom_angle_atom_site_label_3
_geom_angle_site_symmetry_1
_geom_angle_site_symmetry_3
_geom_angle
_geom_angle_publ_flag
C9 O1 C1 . . 109.44(14) ?
C7 O3 C16 . . 119.28(14) ?
O1 C1 C7 . . 102.54(14) ?
O1 C1 C6 . . 109.19(15) ?
C7 C1 C6 . . 114.33(14) ?
O1 C1 C2 . . 108.53(13) ?
C7 C1 C2 . . 109.95(15) ?
C6 C1 C2 . . 111.78(14) ?
C3 C2 C1 . . 111.71(16) ?
C3 C2 H2A . . 109.3 ?
C1 C2 H2A . . 109.3 ?
C3 C2 H2B . . 109.3 ?
C1 C2 H2B . . 109.3 ?
H2A C2 H2B . . 107.9 ?
C2 C3 C4 . . 110.71(16) ?
C2 C3 H3A . . 109.5 ?
C4 C3 H3A . . 109.5 ?
C2 C3 H3B . . 109.5 ?
C4 C3 H3B . . 109.5 ?
H3A C3 H3B . . 108.1 ?
C5 C4 C3 . . 110.90(16) ?
C5 C4 H4A . . 109.5 ?
C3 C4 H4A . . 109.5 ?
C5 C4 H4B . . 109.5 ?
C3 C4 H4B . . 109.5 ?
H4A C4 H4B . . 108.0 ?
C4 C5 C6 . . 112.11(18) ?
C4 C5 H5A . . 109.2 ?
C6 C5 H5A . . 109.2 ?
C4 C5 H5B . . 109.2 ?
C6 C5 H5B . . 109.2 ?
H5A C5 H5B . . 107.9 ?
C1 C6 C5 . . 111.93(15) ?
C1 C6 H6A . . 109.2 ?
C5 C6 H6A . . 109.2 ?
C1 C6 H6B . . 109.2 ?
C5 C6 H6B . . 109.2 ?
H6A C6 H6B . . 107.9 ?
O3 C7 C8 . . 134.71(17) ?
O3 C7 C1 . . 113.78(15) ?
C8 C7 C1 . . 111.46(17) ?
C7 C8 C9 . . 106.26(16) ?
C7 C8 C10 . . 133.14(17) ?
C9 C8 C10 . . 120.56(15) ?
O2 C9 O1 . . 120.86(17) ?
O2 C9 C8 . . 129.10(17) ?
O1 C9 C8 . . 110.02(15) ?
C15 C10 C11 . . 117.08(16) ?
C15 C10 C8 . . 122.16(15) ?
C11 C10 C8 . . 120.74(14) ?
C12 C11 C10 . . 122.57(15) ?
C12 C11 Cl1 . . 118.35(13) ?
C10 C11 Cl1 . . 119.05(13) ?
C13 C12 C11 . . 118.09(16) ?
C13 C12 H12 . . 121.0 ?
C11 C12 H12 . . 121.0 ?
C12 C13 C14 . . 121.61(16) ?
C12 C13 Cl2 . . 119.22(14) ?
C14 C13 Cl2 . . 119.17(14) ?
C13 C14 C15 . . 119.12(16) ?
C13 C14 H14 . . 120.4 ?
C15 C14 H14 . . 120.4 ?
C14 C15 C10 . . 121.52(16) ?
C14 C15 H15 . . 119.2 ?
C10 C15 H15 . . 119.2 ?
O3 C16 C17 . . 113.48(14) ?
O3 C16 H16A . . 108.9 ?
C17 C16 H16A . . 108.9 ?
O3 C16 H16B . . 108.9 ?
C17 C16 H16B . . 108.9 ?
H16A C16 H16B . . 107.7 ?
C22 C17 C18 . . 119.09(17) ?
C22 C17 C16 . . 119.83(16) ?
C18 C17 C16 . . 120.98(16) ?
C19 C18 C17 . . 120.35(19) ?
C19 C18 H18 . . 119.8 ?
C17 C18 H18 . . 119.8 ?
C20 C19 C18 . . 120.03(18) ?
C20 C19 H19 . . 120.0 ?
C18 C19 H19 . . 120.0 ?
C19 C20 C21 . . 120.01(19) ?
C19 C20 H20 . . 120.0 ?
C21 C20 H20 . . 120.0 ?
C22 C21 C20 . . 120.0(2) ?
C22 C21 H21 . . 120.0 ?
C20 C21 H21 . . 120.0 ?
C21 C22 C17 . . 120.49(18) ?
C21 C22 H22 . . 119.8 ?
C17 C22 H22 . . 119.8 ?

loop_
_geom_bond_atom_site_label_1
_geom_bond_atom_site_label_2
_geom_bond_site_symmetry_2
_geom_bond_distance
_geom_bond_publ_flag
Cl1 C11 . 1.7325(18) ?
Cl2 C13 . 1.7420(19) ?
O1 C9 . 1.371(2) ?
O1 C1 . 1.454(2) ?
O2 C9 . 1.206(2) ?
O3 C7 . 1.335(2) ?
O3 C16 . 1.449(2) ?
C1 C7 . 1.507(3) ?
C1 C6 . 1.523(2) ?
C1 C2 . 1.526(2) ?
C2 C3 . 1.522(3) ?
C2 H2A . 0.9700 ?
C2 H2B . 0.9700 ?
C3 C4 . 1.524(3) ?
C3 H3A . 0.9700 ?
C3 H3B . 0.9700 ?
C4 C5 . 1.522(3) ?
C4 H4A . 0.9700 ?
C4 H4B . 0.9700 ?
C5 C6 . 1.526(3) ?
C5 H5A . 0.9700 ?
C5 H5B . 0.9700 ?
C6 H6A . 0.9700 ?
C6 H6B . 0.9700 ?
C7 C8 . 1.345(2) ?
C8 C9 . 1.464(3) ?
C8 C10 . 1.477(2) ?
C10 C15 . 1.396(2) ?
C10 C11 . 1.397(2) ?
C11 C12 . 1.383(2) ?
C12 C13 . 1.379(2) ?
C12 H12 . 0.9300 ?
C13 C14 . 1.382(2) ?
C14 C15 . 1.382(2) ?
C14 H14 . 0.9300 ?
C15 H15 . 0.9300 ?
C16 C17 . 1.504(2) ?
C16 H16A . 0.9700 ?
C16 H16B . 0.9700 ?
C17 C22 . 1.386(3) ?
C17 C18 . 1.390(2) ?
C18 C19 . 1.386(3) ?
C18 H18 . 0.9300 ?
C19 C20 . 1.377(3) ?
C19 H19 . 0.9300 ?
C20 C21 . 1.384(3) ?
C20 H20 . 0.9300 ?
C21 C22 . 1.382(3) ?
C21 H21 . 0.9300 ?
C22 H22 . 0.9300 ?

loop_
_geom_hbond_atom_site_label_D
_geom_hbond_atom_site_label_H
_geom_hbond_atom_site_label_A
_geom_hbond_site_symmetry_A
_geom_hbond_distance_DH
_geom_hbond_distance_HA
_geom_hbond_distance_DA
_geom_hbond_angle_DHA
C2 H2A O2 1_455 0.97 2.54 3.477(2) 162.1
C2 H2B Cl1 2_667 0.97 2.69 3.5051(19) 142.1

loop_
_geom_torsion_atom_site_label_1
_geom_torsion_atom_site_label_2
_geom_torsion_atom_site_label_3
_geom_torsion_atom_site_label_4
_geom_torsion_site_symmetry_1
_geom_torsion_site_symmetry_2
_geom_torsion_site_symmetry_3
_geom_torsion_site_symmetry_4
_geom_torsion
_geom_torsion_publ_flag
C9 O1 C1 C7 . . . . -5.26(15) ?
C9 O1 C1 C6 . . . . -126.89(14) ?
C9 O1 C1 C2 . . . . 111.04(15) ?
O1 C1 C2 C3 . . . . 66.38(18) ?
C7 C1 C2 C3 . . . . 177.80(15) ?
C6 C1 C2 C3 . . . . -54.1(2) ?
C1 C2 C3 C4 . . . . 56.4(2) ?
C2 C3 C4 C5 . . . . -56.7(2) ?
C3 C4 C5 C6 . . . . 55.2(2) ?
O1 C1 C6 C5 . . . . -68.13(19) ?
C7 C1 C6 C5 . . . . 177.68(15) ?
C2 C1 C6 C5 . . . . 52.0(2) ?
C4 C5 C6 C1 . . . . -52.9(2) ?
C16 O3 C7 C8 . . . . 13.0(3) ?
C16 O3 C7 C1 . . . . -164.16(13) ?
O1 C1 C7 O3 . . . . -177.66(12) ?
C6 C1 C7 O3 . . . . -59.62(19) ?
C2 C1 C7 O3 . . . . 67.05(18) ?
O1 C1 C7 C8 . . . . 4.54(17) ?
C6 C1 C7 C8 . . . . 122.59(17) ?
C2 C1 C7 C8 . . . . -110.74(16) ?
O3 C7 C8 C9 . . . . -179.26(16) ?
C1 C7 C8 C9 . . . . -2.11(18) ?
O3 C7 C8 C10 . . . . -1.4(3) ?
C1 C7 C8 C10 . . . . 175.71(16) ?
C1 O1 C9 O2 . . . . -177.12(14) ?
C1 O1 C9 C8 . . . . 4.38(16) ?
C7 C8 C9 O2 . . . . -179.72(16) ?
C10 C8 C9 O2 . . . . 2.1(3) ?
C7 C8 C9 O1 . . . . -1.38(18) ?
C10 C8 C9 O1 . . . . -179.53(13) ?
C7 C8 C10 C15 . . . . 71.9(2) ?
C9 C8 C10 C15 . . . . -110.56(19) ?
C7 C8 C10 C11 . . . . -109.8(2) ?
C9 C8 C10 C11 . . . . 67.8(2) ?
C15 C10 C11 C12 . . . . 0.9(3) ?
C8 C10 C11 C12 . . . . -177.49(16) ?
C15 C10 C11 Cl1 . . . . -177.30(14) ?
C8 C10 C11 Cl1 . . . . 4.3(2) ?
C10 C11 C12 C13 . . . . -1.4(3) ?
Cl1 C11 C12 C13 . . . . 176.86(14) ?
C11 C12 C13 C14 . . . . 0.6(3) ?
C11 C12 C13 Cl2 . . . . 179.62(13) ?
C12 C13 C14 C15 . . . . 0.6(3) ?
Cl2 C13 C14 C15 . . . . -178.43(14) ?
C13 C14 C15 C10 . . . . -1.0(3) ?
C11 C10 C15 C14 . . . . 0.3(3) ?
C8 C10 C15 C14 . . . . 178.71(16) ?
C7 O3 C16 C17 . . . . 67.88(19) ?
O3 C16 C17 C22 . . . . -149.82(16) ?
O3 C16 C17 C18 . . . . 33.8(2) ?
C22 C17 C18 C19 . . . . 0.9(3) ?
C16 C17 C18 C19 . . . . 177.25(18) ?
C17 C18 C19 C20 . . . . -1.3(3) ?
C18 C19 C20 C21 . . . . 0.7(3) ?
C19 C20 C21 C22 . . . . 0.3(3) ?
C20 C21 C22 C17 . . . . -0.7(3) ?
C18 C17 C22 C21 . . . . 0.1(3) ?
C16 C17 C22 C21 . . . . -176.28(18) ?

loop_
_cod_related_entry_id
_cod_related_entry_database
_cod_related_entry_code
1 ChemSpider 24741917
